data_7241330
loop_
_publ_author_name
'KNIAZEVA, Mariia'
'Ovsyannikov, Alexander'
'Islamov, Daut'
'Samigullina, Aida I.'
'Gubaidullin, Aidar Timergalievich'
'Dorovatovskii, Pavel'
'Solovieva, Svetlana'
'Igor, Antipin S.'
'Ferlay, Sylvie'

_publ_section_title
;
 Nuclearity control in calix[4]arene based zinc (II) coordination
 complexes
;
_journal_name_full CrystEngComm
_journal_paper_doi 10.1039/D0CE01232G
_journal_year 2020
_chemical_formula_moiety '3(C2 H6 O S), C44 H36 O8'
_chemical_formula_sum 'C50 H54 O11 S3'
_chemical_formula_weight 927.11
_space_group_crystal_system monoclinic
_space_group_IT_number 14
_space_group_name_Hall '-P 2ybc'
_space_group_name_H-M_alt 'P 1 21/c 1'
_atom_sites_solution_hydrogens geom
_atom_sites_solution_primary dual
_audit_creation_date 2020-04-06
_audit_creation_method
;
Olex2 1.3
(compiled 2020.02.04 svn.rd84adfe8 for OlexSys, GUI svn.r6032)
;
_audit_update_record
;
2020-07-14 deposited with the CCDC.	2020-09-29 downloaded from the CCDC.
;
_cell_angle_alpha 90
_cell_angle_beta 108.93(3)
_cell_angle_gamma 90
_cell_formula_units_Z 4
_cell_length_a 16.713(3)
_cell_length_b 17.962(4)
_cell_length_c 16.109(3)
_cell_measurement_reflns_used 500
_cell_measurement_temperature 100(2)
_cell_measurement_theta_max 30.0
_cell_measurement_theta_min 1.5
_cell_volume 4574.4(18)
_computing_molecular_graphics 'Olex2 1.3 (Dolomanov et al., 2009)'
_computing_publication_material 'Olex2 1.3 (Dolomanov et al., 2009)'
_computing_structure_refinement 'SHELXL 2018/3 (Sheldrick, 2015)'
_computing_structure_solution 'SHELXT  (Sheldrick, 2015)'
_diffrn_ambient_temperature 100(2)
_diffrn_measured_fraction_theta_full 0.999
_diffrn_measured_fraction_theta_max 0.996
_diffrn_measurement_device_type 'Rayonix SX165 CCD'
_diffrn_measurement_method '\f scans'
_diffrn_radiation_type synchrotron
_diffrn_radiation_wavelength 0.79313
_diffrn_reflns_av_R_equivalents 0.0496
_diffrn_reflns_av_unetI/netI 0.0399
_diffrn_reflns_Laue_measured_fraction_full 0.999
_diffrn_reflns_Laue_measured_fraction_max 0.996
_diffrn_reflns_limit_h_max 21
_diffrn_reflns_limit_h_min -20
_diffrn_reflns_limit_k_max 23
_diffrn_reflns_limit_k_min -23
_diffrn_reflns_limit_l_max 20
_diffrn_reflns_limit_l_min -20
_diffrn_reflns_number 41425
_diffrn_reflns_point_group_measured_fraction_full 0.999
_diffrn_reflns_point_group_measured_fraction_max 0.996
_diffrn_reflns_theta_full 28.417
_diffrn_reflns_theta_max 30.948
_diffrn_reflns_theta_min 1.437
_diffrn_standards_number 0
_exptl_absorpt_coefficient_mu 0.302
_exptl_absorpt_correction_type none
_exptl_crystal_colour colourless
_exptl_crystal_density_diffrn 1.346
_exptl_crystal_description prism
_exptl_crystal_F_000 1960
_exptl_crystal_size_max 0.2
_exptl_crystal_size_mid 0.15
_exptl_crystal_size_min 0.08
_refine_diff_density_max 0.380
_refine_diff_density_min -0.400
_refine_diff_density_rms 0.055
_refine_ls_extinction_coef 0.0092(5)
_refine_ls_extinction_expression Fc^*^=kFc[1+0.001xFc^2^\l^3^/sin(2\q)]^-1/4^
_refine_ls_extinction_method 'SHELXL-2018/3 (Sheldrick 2018)'
_refine_ls_goodness_of_fit_ref 1.027
_refine_ls_hydrogen_treatment constr
_refine_ls_matrix_type full
_refine_ls_number_parameters 588
_refine_ls_number_reflns 10408
_refine_ls_number_restraints 0
_refine_ls_restrained_S_all 1.027
_refine_ls_R_factor_all 0.0701
_refine_ls_R_factor_gt 0.0462
_refine_ls_shift/su_max 0.001
_refine_ls_shift/su_mean 0.000
_refine_ls_structure_factor_coef Fsqd
_refine_ls_weighting_details 'w=1/[\s^2^(Fo^2^)+(0.0560P)^2^+2.3778P] where P=(Fo^2^+2Fc^2^)/3'
_refine_ls_weighting_scheme calc
_refine_ls_wR_factor_gt 0.1098
_refine_ls_wR_factor_ref 0.1227
_reflns_Friedel_coverage 0.000
_reflns_number_gt 7634
_reflns_number_total 10408
_reflns_threshold_expression 'I > 2\s(I)'
_cod_data_source_file d0ce01232g1.cif
_cod_data_source_block mk2l
_cod_database_code 7241330
_shelx_shelxl_version_number 2018/3
_shelx_space_group_comment
;
The symmetry employed for this shelxl refinement is uniquely defined
by the following loop, which should always be used as a source of
symmetry information in preference to the above space-group names.
They are only intended as comments.
;
_olex2_refinement_description
;
1. Fixed Uiso
 At 1.2 times of:
  All C(H) groups, All C(H,H) groups
 At 1.5 times of:
  All C(H,H,H) groups, All O(H) groups
2.a Secondary CH2 refined with riding coordinates:
 C6(H6A,H6B), C23(H23A,H23B), C33(H33A,H33B), C34(H34A,H34B), C39(H39A,H39B),
 C41(H41A,H41B)
2.b Aromatic/amide H refined with riding coordinates:
 C3(H3), C7(H7), C9(H9), C10(H10), C12(H12), C14(H14), C15(H15), C21(H21),
 C24(H24), C25(H25), C26(H26), C27(H27), C28(H28), C32(H32), C35(H35), C36(H36),
  C37(H37), C43(H43), C46(H46), C47(H47)
2.c Idealised Me refined as rotating group:
 C42(H42A,H42B,H42C), C44(H44A,H44B,H44C), C45(H45A,H45B,H45C), C48(H48A,H48B,
 H48C), C49(H49A,H49B,H49C), C50(H50A,H50B,H50C)
2.d Idealised tetrahedral OH refined as rotating group:
 O2(H2), O4(H4), O8(H8), O11(H11)
;
_olex2_submission_special_instructions 'No special instructions were received'

loop_
_space_group_symop_operation_xyz
'x, y, z'
'-x, y+1/2, -z+1/2'
'-x, -y, -z'
'x, -y-1/2, z-1/2'

loop_
_atom_site_label
_atom_site_type_symbol
_atom_site_fract_x
_atom_site_fract_y
_atom_site_fract_z
_atom_site_U_iso_or_equiv
_atom_site_adp_type
_atom_site_occupancy
_atom_site_site_symmetry_order
_atom_site_calc_flag
_atom_site_refinement_flags_posn
_atom_site_refinement_flags_adp
_atom_site_refinement_flags_occupancy
_atom_site_disorder_assembly
_atom_site_disorder_group
S1 S 0.03162(3) 0.54448(3) 0.41050(4) 0.03345(13) Uani 1 1 d . . . . .
S2 S -0.15105(3) 0.51242(3) 0.14596(4) 0.03587(14) Uani 1 1 d . . . . .
S3 S 0.15039(4) 0.76017(3) 0.22877(4) 0.03931(15) Uani 1 1 d . . . . .
O1 O 0.58666(9) 0.70439(8) 0.88181(9) 0.0277(3) Uani 1 1 d . . . . .
O2 O 0.60658(10) 0.55764(8) 0.90341(9) 0.0324(3) Uani 1 1 d . . . . .
H2 H 0.594458 0.601835 0.903881 0.049 Uiso 1 1 calc R U . . .
O3 O 0.67714(9) 0.50016(8) 0.77516(9) 0.0287(3) Uani 1 1 d . . . . .
O4 O 0.70689(9) 0.65028(8) 0.80090(10) 0.0315(3) Uani 1 1 d . . . . .
H4 H 0.704777 0.606290 0.786725 0.047 Uiso 1 1 calc R U . . .
O5 O 0.25327(10) 0.48232(10) 0.44939(10) 0.0393(4) Uani 1 1 d . . . . .
O6 O 0.08669(10) 0.56004(10) 0.50416(10) 0.0381(4) Uani 1 1 d . . . . .
O7 O 0.34975(10) 0.70177(9) 0.43008(10) 0.0381(4) Uani 1 1 d . . . . .
O8 O 0.23552(10) 0.71351(10) 0.47235(10) 0.0396(4) Uani 1 1 d . . . . .
H8 H 0.212014 0.722021 0.420062 0.059 Uiso 1 1 calc R U . . .
O9 O -0.05809(10) 0.49648(10) 0.18517(11) 0.0435(4) Uani 1 1 d . . . . .
O10 O 0.14136(10) 0.75647(10) 0.31829(11) 0.0438(4) Uani 1 1 d . . . . .
O11 O 0.24619(10) 0.52692(11) 0.57656(10) 0.0437(4) Uani 1 1 d . . . . .
H11 H 0.197080 0.535463 0.546690 0.066 Uiso 1 1 calc R U . . .
C1 C 0.63466(13) 0.45080(12) 0.98982(14) 0.0303(4) Uani 1 1 d . . . . .
C2 C 0.37861(13) 0.48480(12) 0.57338(13) 0.0294(4) Uani 1 1 d . . . . .
C3 C 0.64032(14) 0.41439(13) 1.06746(15) 0.0341(5) Uani 1 1 d . . . . .
H3 H 0.656446 0.364612 1.074259 0.041 Uiso 1 1 calc R U . . .
C4 C 0.59352(13) 0.56480(12) 1.04910(13) 0.0301(4) Uani 1 1 d . . . . .
C5 C 0.78898(12) 0.67389(12) 0.82699(13) 0.0280(4) Uani 1 1 d . . . . .
C6 C 0.56583(13) 0.64608(12) 1.03891(14) 0.0307(4) Uani 1 1 d . . . . .
H6A H 0.519729 0.651776 0.984168 0.037 Uiso 1 1 calc R U . . .
H6B H 0.544527 0.659134 1.086301 0.037 Uiso 1 1 calc R U . . .
C7 C 0.80941(14) 0.39743(12) 0.96775(14) 0.0332(5) Uani 1 1 d . . . . .
H7 H 0.803915 0.365491 1.011022 0.040 Uiso 1 1 calc R U . . .
C8 C 0.80340(13) 0.74573(12) 0.86247(13) 0.0291(4) Uani 1 1 d . . . . .
C9 C 0.51124(13) 0.43050(12) 0.57664(13) 0.0293(4) Uani 1 1 d . . . . .
H9 H 0.542188 0.401038 0.550565 0.035 Uiso 1 1 calc R U . . .
C10 C 0.32855(13) 0.72565(12) 0.64547(14) 0.0307(4) Uani 1 1 d . . . . .
H10 H 0.269895 0.728593 0.628605 0.037 Uiso 1 1 calc R U . . .
C11 C 0.61146(13) 0.52627(12) 0.98171(13) 0.0292(4) Uani 1 1 d . . . . .
C12 C 0.77416(14) 0.78817(13) 1.04077(14) 0.0347(5) Uani 1 1 d . . . . .
H12 H 0.820831 0.816854 1.041923 0.042 Uiso 1 1 calc R U . . .
C13 C 0.31802(13) 0.70686(11) 0.48786(14) 0.0297(4) Uani 1 1 d . . . . .
C14 C 0.42534(13) 0.44016(12) 0.53496(13) 0.0296(4) Uani 1 1 d . . . . .
H14 H 0.398812 0.416956 0.481465 0.036 Uiso 1 1 calc R U . . .
C15 C 0.93606(13) 0.66143(13) 0.84186(14) 0.0325(4) Uani 1 1 d . . . . .
H15 H 0.980541 0.633644 0.835199 0.039 Uiso 1 1 calc R U . . .
C16 C 0.64613(13) 0.72593(11) 0.96148(13) 0.0275(4) Uani 1 1 d . . . . .
C17 C 0.36776(13) 0.70973(11) 0.58316(13) 0.0289(4) Uani 1 1 d . . . . .
C18 C 0.82822(13) 0.49499(12) 0.83975(13) 0.0286(4) Uani 1 1 d . . . . .
C19 C 0.71564(13) 0.76838(12) 0.96003(14) 0.0298(4) Uani 1 1 d . . . . .
C20 C 0.55202(13) 0.46439(11) 0.65727(13) 0.0280(4) Uani 1 1 d . . . . .
C21 C 0.62227(14) 0.45108(13) 1.13528(15) 0.0356(5) Uani 1 1 d . . . . .
H21 H 0.625837 0.425961 1.186840 0.043 Uiso 1 1 calc R U . . .
C22 C 0.85494(13) 0.63058(12) 0.81625(13) 0.0285(4) Uani 1 1 d . . . . .
C23 C 0.73150(14) 0.79026(12) 0.87578(14) 0.0315(4) Uani 1 1 d . . . . .
H23A H 0.680456 0.782050 0.826462 0.038 Uiso 1 1 calc R U . . .
H23B H 0.745059 0.842876 0.877689 0.038 Uiso 1 1 calc R U . . .
C24 C 0.76419(15) 0.76599(13) 1.11922(15) 0.0378(5) Uani 1 1 d . . . . .
H24 H 0.803249 0.780562 1.172361 0.045 Uiso 1 1 calc R U . . .
C25 C 0.45565(13) 0.70331(12) 0.60984(14) 0.0306(4) Uani 1 1 d . . . . .
H25 H 0.482116 0.691362 0.568938 0.037 Uiso 1 1 calc R U . . .
C26 C 0.37669(13) 0.73710(12) 0.73242(14) 0.0308(4) Uani 1 1 d . . . . .
H26 H 0.350074 0.747267 0.773682 0.037 Uiso 1 1 calc R U . . .
C27 C 0.41927(14) 0.51866(13) 0.65340(14) 0.0341(5) Uani 1 1 d . . . . .
H27 H 0.388417 0.548477 0.679227 0.041 Uiso 1 1 calc R U . . .
C28 C 0.69554(14) 0.72187(12) 1.11813(14) 0.0329(5) Uani 1 1 d . . . . .
H28 H 0.689241 0.706856 1.170913 0.040 Uiso 1 1 calc R U . . .
C29 C 0.73693(13) 0.42689(11) 0.90613(14) 0.0298(4) Uani 1 1 d . . . . .
C30 C 0.63608(13) 0.69978(12) 1.03942(13) 0.0295(4) Uani 1 1 d . . . . .
C31 C 0.28715(13) 0.49731(12) 0.52640(14) 0.0311(4) Uani 1 1 d . . . . .
C32 C 0.88987(14) 0.41520(13) 0.96536(14) 0.0345(5) Uani 1 1 d . . . . .
H32 H 0.937397 0.393956 1.005765 0.041 Uiso 1 1 calc R U . . .
C33 C 0.83937(13) 0.55311(12) 0.77632(13) 0.0301(4) Uani 1 1 d . . . . .
H33A H 0.789048 0.554110 0.724952 0.036 Uiso 1 1 calc R U . . .
H33B H 0.886720 0.539097 0.757294 0.036 Uiso 1 1 calc R U . . .
C34 C 0.65033(14) 0.41081(12) 0.91350(14) 0.0320(4) Uani 1 1 d . . . . .
H34A H 0.644835 0.357605 0.920463 0.038 Uiso 1 1 calc R U . . .
H34B H 0.607322 0.425691 0.859413 0.038 Uiso 1 1 calc R U . . .
C35 C 0.50387(13) 0.71460(12) 0.69688(14) 0.0312(4) Uani 1 1 d . . . . .
H35 H 0.562376 0.709580 0.714258 0.037 Uiso 1 1 calc R U . . .
C36 C 0.89911(13) 0.46443(12) 0.90292(14) 0.0318(4) Uani 1 1 d . . . . .
H36 H 0.953019 0.477323 0.902966 0.038 Uiso 1 1 calc R U . . .
C37 C 0.59887(14) 0.52555(13) 1.12536(14) 0.0339(5) Uani 1 1 d . . . . .
H37 H 0.586462 0.549844 1.170690 0.041 Uiso 1 1 calc R U . . .
C38 C 0.74819(13) 0.47263(11) 0.84085(13) 0.0276(4) Uani 1 1 d . . . . .
C39 C 0.51607(13) 0.75469(12) 0.85054(14) 0.0317(4) Uani 1 1 d . . . . .
H39A H 0.536425 0.805363 0.851537 0.038 Uiso 1 1 calc R U . . .
H39B H 0.481274 0.752062 0.888334 0.038 Uiso 1 1 calc R U . . .
C40 C 0.46463(13) 0.73350(11) 0.75850(13) 0.0289(4) Uani 1 1 d . . . . .
C41 C 0.64535(13) 0.45080(12) 0.70142(13) 0.0308(4) Uani 1 1 d . . . . .
H41A H 0.654543 0.399540 0.721161 0.037 Uiso 1 1 calc R U . . .
H41B H 0.675432 0.459262 0.659912 0.037 Uiso 1 1 calc R U . . .
C42 C 0.08327(15) 0.58706(13) 0.34177(16) 0.0388(5) Uani 1 1 d . . . . .
H42A H 0.080923 0.640214 0.346778 0.058 Uiso 1 1 calc R U . . .
H42B H 0.055455 0.572625 0.281939 0.058 Uiso 1 1 calc R U . . .
H42C H 0.141262 0.571284 0.359568 0.058 Uiso 1 1 calc R U . . .
C43 C 0.50520(14) 0.50870(13) 0.69545(14) 0.0341(5) Uani 1 1 d . . . . .
H43 H 0.531550 0.531628 0.749152 0.041 Uiso 1 1 calc R U . . .
C44 C 0.04937(14) 0.44928(12) 0.38969(14) 0.0336(5) Uani 1 1 d . . . . .
H44A H 0.109074 0.440149 0.406030 0.050 Uiso 1 1 calc R U . . .
H44B H 0.023284 0.438796 0.328378 0.050 Uiso 1 1 calc R U . . .
H44C H 0.025281 0.417720 0.423466 0.050 Uiso 1 1 calc R U . . .
C45 C -0.16177(15) 0.58334(14) 0.06524(15) 0.0398(5) Uani 1 1 d . . . . .
H45A H -0.126206 0.624789 0.091255 0.060 Uiso 1 1 calc R U . . .
H45B H -0.219611 0.599468 0.043374 0.060 Uiso 1 1 calc R U . . .
H45C H -0.145249 0.563855 0.017726 0.060 Uiso 1 1 calc R U . . .
C46 C 0.95167(14) 0.73212(13) 0.87678(15) 0.0366(5) Uani 1 1 d . . . . .
H46 H 1.006137 0.751620 0.893420 0.044 Uiso 1 1 calc R U . . .
C47 C 0.88554(14) 0.77413(13) 0.88699(14) 0.0343(5) Uani 1 1 d . . . . .
H47 H 0.896204 0.821815 0.910481 0.041 Uiso 1 1 calc R U . . .
C48 C 0.15897(17) 0.85664(15) 0.20923(19) 0.0488(6) Uani 1 1 d . . . . .
H48A H 0.116184 0.883430 0.224759 0.073 Uiso 1 1 calc R U . . .
H48B H 0.151550 0.864464 0.148237 0.073 Uiso 1 1 calc R U . . .
H48C H 0.213827 0.874182 0.244146 0.073 Uiso 1 1 calc R U . . .
C49 C -0.17768(16) 0.56757(15) 0.22590(16) 0.0437(6) Uani 1 1 d . . . . .
H49A H -0.168383 0.539027 0.278581 0.065 Uiso 1 1 calc R U . . .
H49B H -0.236093 0.581914 0.203182 0.065 Uiso 1 1 calc R U . . .
H49C H -0.142832 0.611330 0.238784 0.065 Uiso 1 1 calc R U . . .
C50 C 0.0459(2) 0.74534(18) 0.15473(19) 0.0601(8) Uani 1 1 d . . . . .
H50A H 0.030757 0.693960 0.156587 0.090 Uiso 1 1 calc R U . . .
H50B H 0.044068 0.757987 0.096237 0.090 Uiso 1 1 calc R U . . .
H50C H 0.006793 0.776086 0.171585 0.090 Uiso 1 1 calc R U . . .

loop_
_atom_site_aniso_label
_atom_site_aniso_U_11
_atom_site_aniso_U_22
_atom_site_aniso_U_33
_atom_site_aniso_U_23
_atom_site_aniso_U_13
_atom_site_aniso_U_12
S1 0.0304(3) 0.0388(3) 0.0313(3) -0.0013(2) 0.0102(2) 0.0031(2)
S2 0.0313(3) 0.0427(3) 0.0326(3) -0.0035(2) 0.0091(2) -0.0001(2)
S3 0.0390(3) 0.0430(3) 0.0381(3) 0.0067(3) 0.0154(2) 0.0056(2)
O1 0.0270(7) 0.0297(7) 0.0255(7) -0.0032(6) 0.0076(5) 0.0028(5)
O2 0.0439(9) 0.0279(7) 0.0294(7) -0.0023(6) 0.0174(6) 0.0002(6)
O3 0.0275(7) 0.0310(7) 0.0260(7) -0.0030(6) 0.0063(5) 0.0012(6)
O4 0.0269(7) 0.0317(8) 0.0375(8) -0.0046(7) 0.0125(6) -0.0009(6)
O5 0.0308(8) 0.0560(10) 0.0294(8) -0.0072(7) 0.0074(6) 0.0010(7)
O6 0.0332(8) 0.0504(10) 0.0312(8) -0.0066(7) 0.0109(6) 0.0024(7)
O7 0.0372(8) 0.0496(10) 0.0290(8) -0.0013(7) 0.0128(6) 0.0034(7)
O8 0.0307(8) 0.0574(11) 0.0294(8) 0.0038(8) 0.0081(6) 0.0023(7)
O9 0.0323(8) 0.0584(11) 0.0381(9) -0.0010(8) 0.0092(7) 0.0083(7)
O10 0.0357(8) 0.0580(11) 0.0374(9) 0.0129(8) 0.0112(7) 0.0034(7)
O11 0.0307(8) 0.0681(12) 0.0310(8) -0.0085(8) 0.0081(6) 0.0077(8)
C1 0.0290(10) 0.0311(11) 0.0331(10) -0.0014(9) 0.0131(8) -0.0037(8)
C2 0.0307(10) 0.0317(10) 0.0266(10) 0.0011(8) 0.0105(8) -0.0010(8)
C3 0.0335(11) 0.0341(11) 0.0373(11) 0.0026(9) 0.0151(9) -0.0010(9)
C4 0.0269(10) 0.0359(11) 0.0297(10) -0.0028(9) 0.0124(8) -0.0030(8)
C5 0.0259(9) 0.0350(11) 0.0237(9) 0.0025(8) 0.0089(7) -0.0021(8)
C6 0.0314(10) 0.0342(11) 0.0296(10) -0.0045(9) 0.0142(8) 0.0000(8)
C7 0.0396(12) 0.0313(11) 0.0305(10) 0.0018(9) 0.0135(9) 0.0028(9)
C8 0.0328(10) 0.0308(10) 0.0247(9) 0.0031(8) 0.0108(8) -0.0011(8)
C9 0.0332(10) 0.0284(10) 0.0283(10) -0.0021(8) 0.0127(8) -0.0005(8)
C10 0.0285(10) 0.0340(11) 0.0311(10) 0.0042(9) 0.0117(8) 0.0015(8)
C11 0.0294(10) 0.0329(11) 0.0275(10) -0.0008(8) 0.0122(8) -0.0038(8)
C12 0.0362(11) 0.0361(12) 0.0331(11) -0.0073(9) 0.0131(9) -0.0072(9)
C13 0.0313(10) 0.0273(10) 0.0313(10) 0.0013(8) 0.0113(8) -0.0005(8)
C14 0.0337(10) 0.0291(10) 0.0259(9) -0.0022(8) 0.0094(8) -0.0025(8)
C15 0.0288(10) 0.0403(12) 0.0298(10) 0.0061(9) 0.0113(8) 0.0023(8)
C16 0.0289(10) 0.0288(10) 0.0243(9) -0.0055(8) 0.0079(8) 0.0011(8)
C17 0.0334(10) 0.0258(10) 0.0290(10) 0.0014(8) 0.0123(8) -0.0015(8)
C18 0.0306(10) 0.0323(11) 0.0248(9) -0.0022(8) 0.0113(8) 0.0026(8)
C19 0.0340(10) 0.0278(10) 0.0298(10) -0.0023(8) 0.0131(8) 0.0005(8)
C20 0.0318(10) 0.0259(10) 0.0271(9) 0.0002(8) 0.0106(8) -0.0014(8)
C21 0.0368(11) 0.0400(12) 0.0329(11) 0.0034(9) 0.0156(9) -0.0020(9)
C22 0.0296(10) 0.0344(11) 0.0227(9) 0.0041(8) 0.0103(8) 0.0023(8)
C23 0.0363(11) 0.0294(10) 0.0303(10) -0.0003(9) 0.0129(9) -0.0009(8)
C24 0.0389(12) 0.0435(13) 0.0309(11) -0.0122(10) 0.0114(9) -0.0067(10)
C25 0.0317(10) 0.0313(11) 0.0315(10) -0.0024(9) 0.0141(8) -0.0003(8)
C26 0.0325(10) 0.0345(11) 0.0284(10) 0.0028(9) 0.0141(8) 0.0031(8)
C27 0.0325(11) 0.0411(12) 0.0302(10) -0.0037(9) 0.0123(8) 0.0039(9)
C28 0.0391(11) 0.0376(12) 0.0253(10) -0.0042(9) 0.0147(9) -0.0012(9)
C29 0.0342(10) 0.0269(10) 0.0301(10) -0.0036(8) 0.0129(8) 0.0005(8)
C30 0.0308(10) 0.0313(10) 0.0281(10) -0.0047(8) 0.0120(8) 0.0010(8)
C31 0.0341(11) 0.0334(11) 0.0277(10) -0.0007(8) 0.0126(8) -0.0001(8)
C32 0.0339(11) 0.0368(12) 0.0317(11) 0.0016(9) 0.0091(9) 0.0058(9)
C33 0.0287(10) 0.0372(11) 0.0266(9) -0.0002(9) 0.0121(8) 0.0020(8)
C34 0.0370(11) 0.0279(10) 0.0342(11) -0.0022(9) 0.0161(9) -0.0027(8)
C35 0.0277(10) 0.0341(11) 0.0319(10) -0.0029(9) 0.0099(8) 0.0004(8)
C36 0.0288(10) 0.0377(11) 0.0295(10) 0.0004(9) 0.0102(8) 0.0037(8)
C37 0.0343(11) 0.0412(12) 0.0306(10) -0.0049(9) 0.0166(9) -0.0043(9)
C38 0.0291(10) 0.0280(10) 0.0249(9) -0.0038(8) 0.0078(8) 0.0019(8)
C39 0.0315(10) 0.0316(11) 0.0316(10) -0.0013(9) 0.0097(8) 0.0071(8)
C40 0.0324(10) 0.0265(10) 0.0290(10) 0.0006(8) 0.0115(8) 0.0017(8)
C41 0.0315(10) 0.0328(11) 0.0276(10) -0.0064(8) 0.0091(8) -0.0014(8)
C42 0.0443(13) 0.0336(12) 0.0394(12) -0.0002(10) 0.0146(10) 0.0003(9)
C43 0.0347(11) 0.0391(12) 0.0273(10) -0.0058(9) 0.0082(8) 0.0026(9)
C44 0.0322(10) 0.0369(12) 0.0330(11) 0.0002(9) 0.0124(9) -0.0012(9)
C45 0.0419(12) 0.0426(13) 0.0354(12) -0.0024(10) 0.0132(10) 0.0023(10)
C46 0.0301(11) 0.0431(13) 0.0367(12) 0.0047(10) 0.0108(9) -0.0050(9)
C47 0.0371(11) 0.0347(11) 0.0317(11) 0.0014(9) 0.0120(9) -0.0048(9)
C48 0.0483(14) 0.0464(15) 0.0557(16) 0.0125(12) 0.0224(12) 0.0042(11)
C49 0.0396(12) 0.0550(15) 0.0359(12) -0.0040(11) 0.0116(10) 0.0070(11)
C50 0.0643(18) 0.0577(18) 0.0452(15) -0.0022(13) -0.0003(13) -0.0011(14)

loop_
_atom_type_symbol
_atom_type_description
_atom_type_scat_dispersion_real
_atom_type_scat_dispersion_imag
_atom_type_scat_source
C C 0.0047 0.0021 'International Tables Vol C Tables 4.2.6.8 and 6.1.1.4'
H H 0.0000 0.0000 'International Tables Vol C Tables 4.2.6.8 and 6.1.1.4'
O O 0.0148 0.0078 'International Tables Vol C Tables 4.2.6.8 and 6.1.1.4'
S S 0.1473 0.1546 'International Tables Vol C Tables 4.2.6.8 and 6.1.1.4'

loop_
_geom_angle_atom_site_label_1
_geom_angle_atom_site_label_2
_geom_angle_atom_site_label_3
_geom_angle
_geom_angle_site_symmetry_1
_geom_angle_site_symmetry_3
_geom_angle_publ_flag
O6 S1 C42 106.19(11) . . ?
O6 S1 C44 106.20(10) . . ?
C42 S1 C44 98.68(11) . . ?
O9 S2 C45 106.71(11) . . ?
O9 S2 C49 105.50(11) . . ?
C45 S2 C49 98.00(12) . . ?
O10 S3 C48 104.65(12) . . ?
O10 S3 C50 104.71(13) . . ?
C48 S3 C50 98.33(14) . . ?
C16 O1 C39 113.89(15) . . ?
C11 O2 H2 109.5 . . ?
C38 O3 C41 113.70(15) . . ?
C5 O4 H4 109.5 . . ?
C13 O8 H8 109.5 . . ?
C31 O11 H11 109.5 . . ?
C3 C1 C11 118.35(19) . . ?
C3 C1 C34 121.86(19) . . ?
C11 C1 C34 119.76(18) . . ?
C14 C2 C31 119.46(18) . . ?
C27 C2 C14 119.19(19) . . ?
C27 C2 C31 121.31(19) . . ?
C1 C3 H3 119.5 . . ?
C1 C3 C21 121.1(2) . . ?
C21 C3 H3 119.5 . . ?
C11 C4 C6 121.61(18) . . ?
C37 C4 C6 120.65(18) . . ?
C37 C4 C11 117.7(2) . . ?
O4 C5 C8 115.77(18) . . ?
O4 C5 C22 122.69(19) . . ?
C8 C5 C22 121.50(19) . . ?
C4 C6 H6A 108.8 . . ?
C4 C6 H6B 108.8 . . ?
H6A C6 H6B 107.7 . . ?
C30 C6 C4 113.63(17) . . ?
C30 C6 H6A 108.8 . . ?
C30 C6 H6B 108.8 . . ?
C29 C7 H7 119.5 . . ?
C32 C7 H7 119.5 . . ?
C32 C7 C29 121.0(2) . . ?
C5 C8 C23 120.32(18) . . ?
C47 C8 C5 118.39(19) . . ?
C47 C8 C23 121.3(2) . . ?
C14 C9 H9 119.6 . . ?
C14 C9 C20 120.88(19) . . ?
C20 C9 H9 119.6 . . ?
C17 C10 H10 119.9 . . ?
C26 C10 H10 119.9 . . ?
C26 C10 C17 120.23(19) . . ?
O2 C11 C1 114.71(17) . . ?
O2 C11 C4 123.45(19) . . ?
C4 C11 C1 121.83(19) . . ?
C19 C12 H12 119.3 . . ?
C24 C12 H12 119.3 . . ?
C24 C12 C19 121.4(2) . . ?
O7 C13 O8 123.3(2) . . ?
O7 C13 C17 123.73(19) . . ?
O8 C13 C17 112.95(18) . . ?
C2 C14 H14 120.1 . . ?
C9 C14 C2 119.87(19) . . ?
C9 C14 H14 120.1 . . ?
C22 C15 H15 119.2 . . ?
C46 C15 H15 119.2 . . ?
C46 C15 C22 121.5(2) . . ?
O1 C16 C30 118.26(18) . . ?
C19 C16 O1 118.89(18) . . ?
C19 C16 C30 122.72(19) . . ?
C10 C17 C13 120.85(19) . . ?
C10 C17 C25 119.26(19) . . ?
C25 C17 C13 119.61(18) . . ?
C36 C18 C33 120.04(19) . . ?
C36 C18 C38 117.69(19) . . ?
C38 C18 C33 122.20(19) . . ?
C12 C19 C23 119.65(19) . . ?
C16 C19 C12 117.30(19) . . ?
C16 C19 C23 122.99(19) . . ?
C9 C20 C41 119.07(18) . . ?
C43 C20 C9 119.08(19) . . ?
C43 C20 C41 121.84(18) . . ?
C3 C21 H21 120.3 . . ?
C37 C21 C3 119.4(2) . . ?
C37 C21 H21 120.3 . . ?
C5 C22 C33 121.72(18) . . ?
C15 C22 C5 118.0(2) . . ?
C15 C22 C33 120.30(19) . . ?
C8 C23 C19 111.50(17) . . ?
C8 C23 H23A 109.3 . . ?
C8 C23 H23B 109.3 . . ?
C19 C23 H23A 109.3 . . ?
C19 C23 H23B 109.3 . . ?
H23A C23 H23B 108.0 . . ?
C12 C24 H24 120.2 . . ?
C12 C24 C28 119.7(2) . . ?
C28 C24 H24 120.2 . . ?
C17 C25 H25 119.7 . . ?
C35 C25 C17 120.52(19) . . ?
C35 C25 H25 119.7 . . ?
C10 C26 H26 119.7 . . ?
C10 C26 C40 120.52(19) . . ?
C40 C26 H26 119.7 . . ?
C2 C27 H27 119.5 . . ?
C43 C27 C2 121.0(2) . . ?
C43 C27 H27 119.5 . . ?
C24 C28 H28 119.4 . . ?
C24 C28 C30 121.1(2) . . ?
C30 C28 H28 119.4 . . ?
C7 C29 C34 120.09(19) . . ?
C38 C29 C7 117.44(19) . . ?
C38 C29 C34 122.44(19) . . ?
C16 C30 C6 121.72(18) . . ?
C28 C30 C6 120.60(19) . . ?
C28 C30 C16 117.61(19) . . ?
O5 C31 O11 123.3(2) . . ?
O5 C31 C2 123.24(19) . . ?
O11 C31 C2 113.50(18) . . ?
C7 C32 H32 119.9 . . ?
C36 C32 C7 120.1(2) . . ?
C36 C32 H32 119.9 . . ?
C18 C33 C22 112.79(16) . . ?
C18 C33 H33A 109.0 . . ?
C18 C33 H33B 109.0 . . ?
C22 C33 H33A 109.0 . . ?
C22 C33 H33B 109.0 . . ?
H33A C33 H33B 107.8 . . ?
C1 C34 H34A 109.0 . . ?
C1 C34 H34B 109.0 . . ?
C29 C34 C1 113.11(17) . . ?
C29 C34 H34A 109.0 . . ?
C29 C34 H34B 109.0 . . ?
H34A C34 H34B 107.8 . . ?
C25 C35 H35 120.0 . . ?
C25 C35 C40 120.06(19) . . ?
C40 C35 H35 120.0 . . ?
C18 C36 H36 119.6 . . ?
C32 C36 C18 120.7(2) . . ?
C32 C36 H36 119.6 . . ?
C4 C37 H37 119.2 . . ?
C21 C37 C4 121.6(2) . . ?
C21 C37 H37 119.2 . . ?
O3 C38 C18 117.91(18) . . ?
C29 C38 O3 119.30(18) . . ?
C29 C38 C18 122.75(19) . . ?
O1 C39 H39A 109.9 . . ?
O1 C39 H39B 109.9 . . ?
O1 C39 C40 109.14(16) . . ?
H39A C39 H39B 108.3 . . ?
C40 C39 H39A 109.9 . . ?
C40 C39 H39B 109.9 . . ?
C26 C40 C35 119.30(19) . . ?
C26 C40 C39 119.75(18) . . ?
C35 C40 C39 120.83(19) . . ?
O3 C41 C20 109.74(16) . . ?
O3 C41 H41A 109.7 . . ?
O3 C41 H41B 109.7 . . ?
C20 C41 H41A 109.7 . . ?
C20 C41 H41B 109.7 . . ?
H41A C41 H41B 108.2 . . ?
S1 C42 H42A 109.5 . . ?
S1 C42 H42B 109.5 . . ?
S1 C42 H42C 109.5 . . ?
H42A C42 H42B 109.5 . . ?
H42A C42 H42C 109.5 . . ?
H42B C42 H42C 109.5 . . ?
C20 C43 H43 120.0 . . ?
C27 C43 C20 120.0(2) . . ?
C27 C43 H43 120.0 . . ?
S1 C44 H44A 109.5 . . ?
S1 C44 H44B 109.5 . . ?
S1 C44 H44C 109.5 . . ?
H44A C44 H44B 109.5 . . ?
H44A C44 H44C 109.5 . . ?
H44B C44 H44C 109.5 . . ?
S2 C45 H45A 109.5 . . ?
S2 C45 H45B 109.5 . . ?
S2 C45 H45C 109.5 . . ?
H45A C45 H45B 109.5 . . ?
H45A C45 H45C 109.5 . . ?
H45B C45 H45C 109.5 . . ?
C15 C46 H46 120.2 . . ?
C15 C46 C47 119.7(2) . . ?
C47 C46 H46 120.2 . . ?
C8 C47 H47 119.5 . . ?
C46 C47 C8 121.0(2) . . ?
C46 C47 H47 119.5 . . ?
S3 C48 H48A 109.5 . . ?
S3 C48 H48B 109.5 . . ?
S3 C48 H48C 109.5 . . ?
H48A C48 H48B 109.5 . . ?
H48A C48 H48C 109.5 . . ?
H48B C48 H48C 109.5 . . ?
S2 C49 H49A 109.5 . . ?
S2 C49 H49B 109.5 . . ?
S2 C49 H49C 109.5 . . ?
H49A C49 H49B 109.5 . . ?
H49A C49 H49C 109.5 . . ?
H49B C49 H49C 109.5 . . ?
S3 C50 H50A 109.5 . . ?
S3 C50 H50B 109.5 . . ?
S3 C50 H50C 109.5 . . ?
H50A C50 H50B 109.5 . . ?
H50A C50 H50C 109.5 . . ?
H50B C50 H50C 109.5 . . ?

loop_
_geom_bond_atom_site_label_1
_geom_bond_atom_site_label_2
_geom_bond_distance
_geom_bond_site_symmetry_2
_geom_bond_publ_flag
S1 O6 1.5170(17) . ?
S1 C42 1.782(2) . ?
S1 C44 1.786(2) . ?
S2 O9 1.5028(17) . ?
S2 C45 1.787(2) . ?
S2 C49 1.792(2) . ?
S3 O10 1.4994(17) . ?
S3 C48 1.775(3) . ?
S3 C50 1.786(3) . ?
O1 C16 1.399(2) . ?
O1 C39 1.441(2) . ?
O2 H2 0.8200 . ?
O2 C11 1.359(2) . ?
O3 C38 1.400(2) . ?
O3 C41 1.439(2) . ?
O4 H4 0.8200 . ?
O4 C5 1.365(2) . ?
O5 C31 1.215(3) . ?
O7 C13 1.215(2) . ?
O8 H8 0.8200 . ?
O8 C13 1.324(3) . ?
O11 H11 0.8200 . ?
O11 C31 1.328(3) . ?
C1 C3 1.387(3) . ?
C1 C11 1.404(3) . ?
C1 C34 1.518(3) . ?
C2 C14 1.396(3) . ?
C2 C27 1.388(3) . ?
C2 C31 1.486(3) . ?
C3 H3 0.9300 . ?
C3 C21 1.390(3) . ?
C4 C6 1.524(3) . ?
C4 C11 1.400(3) . ?
C4 C37 1.394(3) . ?
C5 C8 1.400(3) . ?
C5 C22 1.405(3) . ?
C6 H6A 0.9700 . ?
C6 H6B 0.9700 . ?
C6 C30 1.517(3) . ?
C7 H7 0.9300 . ?
C7 C29 1.397(3) . ?
C7 C32 1.395(3) . ?
C8 C23 1.516(3) . ?
C8 C47 1.396(3) . ?
C9 H9 0.9300 . ?
C9 C14 1.384(3) . ?
C9 C20 1.396(3) . ?
C10 H10 0.9300 . ?
C10 C17 1.395(3) . ?
C10 C26 1.386(3) . ?
C12 H12 0.9300 . ?
C12 C19 1.396(3) . ?
C12 C24 1.386(3) . ?
C13 C17 1.491(3) . ?
C14 H14 0.9300 . ?
C15 H15 0.9300 . ?
C15 C22 1.397(3) . ?
C15 C46 1.379(3) . ?
C16 C19 1.396(3) . ?
C16 C30 1.401(3) . ?
C17 C25 1.395(3) . ?
C18 C33 1.514(3) . ?
C18 C36 1.399(3) . ?
C18 C38 1.402(3) . ?
C19 C23 1.517(3) . ?
C20 C41 1.510(3) . ?
C20 C43 1.391(3) . ?
C21 H21 0.9300 . ?
C21 C37 1.388(3) . ?
C22 C33 1.520(3) . ?
C23 H23A 0.9700 . ?
C23 H23B 0.9700 . ?
C24 H24 0.9300 . ?
C24 C28 1.390(3) . ?
C25 H25 0.9300 . ?
C25 C35 1.387(3) . ?
C26 H26 0.9300 . ?
C26 C40 1.393(3) . ?
C27 H27 0.9300 . ?
C27 C43 1.387(3) . ?
C28 H28 0.9300 . ?
C28 C30 1.391(3) . ?
C29 C34 1.518(3) . ?
C29 C38 1.395(3) . ?
C32 H32 0.9300 . ?
C32 C36 1.385(3) . ?
C33 H33A 0.9700 . ?
C33 H33B 0.9700 . ?
C34 H34A 0.9700 . ?
C34 H34B 0.9700 . ?
C35 H35 0.9300 . ?
C35 C40 1.398(3) . ?
C36 H36 0.9300 . ?
C37 H37 0.9300 . ?
C39 H39A 0.9700 . ?
C39 H39B 0.9700 . ?
C39 C40 1.502(3) . ?
C41 H41A 0.9700 . ?
C41 H41B 0.9700 . ?
C42 H42A 0.9600 . ?
C42 H42B 0.9600 . ?
C42 H42C 0.9600 . ?
C43 H43 0.9300 . ?
C44 H44A 0.9600 . ?
C44 H44B 0.9600 . ?
C44 H44C 0.9600 . ?
C45 H45A 0.9600 . ?
C45 H45B 0.9600 . ?
C45 H45C 0.9600 . ?
C46 H46 0.9300 . ?
C46 C47 1.391(3) . ?
C47 H47 0.9300 . ?
C48 H48A 0.9600 . ?
C48 H48B 0.9600 . ?
C48 H48C 0.9600 . ?
C49 H49A 0.9600 . ?
C49 H49B 0.9600 . ?
C49 H49C 0.9600 . ?
C50 H50A 0.9600 . ?
C50 H50B 0.9600 . ?
C50 H50C 0.9600 . ?

loop_
_geom_torsion_atom_site_label_1
_geom_torsion_atom_site_label_2
_geom_torsion_atom_site_label_3
_geom_torsion_atom_site_label_4
_geom_torsion
_geom_torsion_site_symmetry_1
_geom_torsion_site_symmetry_2
_geom_torsion_site_symmetry_3
_geom_torsion_site_symmetry_4
_geom_torsion_publ_flag
O1 C16 C19 C12 -179.33(18) . . . . ?
O1 C16 C19 C23 -2.1(3) . . . . ?
O1 C16 C30 C6 3.3(3) . . . . ?
O1 C16 C30 C28 -179.78(18) . . . . ?
O1 C39 C40 C26 140.84(19) . . . . ?
O1 C39 C40 C35 -43.2(3) . . . . ?
O4 C5 C8 C23 4.1(3) . . . . ?
O4 C5 C8 C47 -177.40(18) . . . . ?
O4 C5 C22 C15 177.31(18) . . . . ?
O4 C5 C22 C33 -1.4(3) . . . . ?
O7 C13 C17 C10 171.3(2) . . . . ?
O7 C13 C17 C25 -2.7(3) . . . . ?
O8 C13 C17 C10 -6.1(3) . . . . ?
O8 C13 C17 C25 179.88(19) . . . . ?
C1 C3 C21 C37 -0.5(3) . . . . ?
C2 C27 C43 C20 0.2(3) . . . . ?
C3 C1 C11 O2 -179.41(18) . . . . ?
C3 C1 C11 C4 -0.5(3) . . . . ?
C3 C1 C34 C29 -102.2(2) . . . . ?
C3 C21 C37 C4 -0.4(3) . . . . ?
C4 C6 C30 C16 96.4(2) . . . . ?
C4 C6 C30 C28 -80.4(2) . . . . ?
C5 C8 C23 C19 81.7(2) . . . . ?
C5 C8 C47 C46 -0.2(3) . . . . ?
C5 C22 C33 C18 -76.9(2) . . . . ?
C6 C4 C11 O2 0.7(3) . . . . ?
C6 C4 C11 C1 -178.15(19) . . . . ?
C6 C4 C37 C21 178.7(2) . . . . ?
C7 C29 C34 C1 71.3(3) . . . . ?
C7 C29 C38 O3 176.71(18) . . . . ?
C7 C29 C38 C18 -5.9(3) . . . . ?
C7 C32 C36 C18 -2.2(3) . . . . ?
C8 C5 C22 C15 -0.2(3) . . . . ?
C8 C5 C22 C33 -178.92(18) . . . . ?
C9 C20 C41 O3 170.40(17) . . . . ?
C9 C20 C43 C27 0.0(3) . . . . ?
C10 C17 C25 C35 -1.8(3) . . . . ?
C10 C26 C40 C35 -3.1(3) . . . . ?
C10 C26 C40 C39 172.9(2) . . . . ?
C11 C1 C3 C21 1.0(3) . . . . ?
C11 C1 C34 C29 79.6(2) . . . . ?
C11 C4 C6 C30 -71.2(3) . . . . ?
C11 C4 C37 C21 0.9(3) . . . . ?
C12 C19 C23 C8 71.0(3) . . . . ?
C12 C24 C28 C30 -0.4(3) . . . . ?
C13 C17 C25 C35 172.3(2) . . . . ?
C14 C2 C27 C43 -0.1(3) . . . . ?
C14 C2 C31 O5 -13.9(3) . . . . ?
C14 C2 C31 O11 166.5(2) . . . . ?
C14 C9 C20 C41 178.52(19) . . . . ?
C14 C9 C20 C43 -0.4(3) . . . . ?
C15 C22 C33 C18 104.5(2) . . . . ?
C15 C46 C47 C8 0.1(3) . . . . ?
C16 O1 C39 C40 170.47(16) . . . . ?
C16 C19 C23 C8 -106.1(2) . . . . ?
C17 C10 C26 C40 0.6(3) . . . . ?
C17 C25 C35 C40 -0.8(3) . . . . ?
C19 C12 C24 C28 1.3(4) . . . . ?
C19 C16 C30 C6 -172.44(19) . . . . ?
C19 C16 C30 C28 4.4(3) . . . . ?
C20 C9 C14 C2 0.5(3) . . . . ?
C22 C5 C8 C23 -178.18(18) . . . . ?
C22 C5 C8 C47 0.3(3) . . . . ?
C22 C15 C46 C47 0.0(3) . . . . ?
C23 C8 C47 C46 178.2(2) . . . . ?
C24 C12 C19 C16 0.6(3) . . . . ?
C24 C12 C19 C23 -176.7(2) . . . . ?
C24 C28 C30 C6 174.5(2) . . . . ?
C24 C28 C30 C16 -2.4(3) . . . . ?
C25 C35 C40 C26 3.2(3) . . . . ?
C25 C35 C40 C39 -172.8(2) . . . . ?
C26 C10 C17 C13 -172.1(2) . . . . ?
C26 C10 C17 C25 1.9(3) . . . . ?
C27 C2 C14 C9 -0.3(3) . . . . ?
C27 C2 C31 O5 163.9(2) . . . . ?
C27 C2 C31 O11 -15.7(3) . . . . ?
C29 C7 C32 C36 1.9(3) . . . . ?
C30 C16 C19 C12 -3.6(3) . . . . ?
C30 C16 C19 C23 173.62(19) . . . . ?
C31 C2 C14 C9 177.52(19) . . . . ?
C31 C2 C27 C43 -177.8(2) . . . . ?
C32 C7 C29 C34 -176.03(19) . . . . ?
C32 C7 C29 C38 2.0(3) . . . . ?
C33 C18 C36 C32 175.38(19) . . . . ?
C33 C18 C38 O3 6.3(3) . . . . ?
C33 C18 C38 C29 -171.14(19) . . . . ?
C34 C1 C3 C21 -177.2(2) . . . . ?
C34 C1 C11 O2 -1.1(3) . . . . ?
C34 C1 C11 C4 177.76(19) . . . . ?
C34 C29 C38 O3 -5.3(3) . . . . ?
C34 C29 C38 C18 172.08(19) . . . . ?
C36 C18 C33 C22 -80.6(2) . . . . ?
C36 C18 C38 O3 -176.89(18) . . . . ?
C36 C18 C38 C29 5.7(3) . . . . ?
C37 C4 C6 C30 111.1(2) . . . . ?
C37 C4 C11 O2 178.39(19) . . . . ?
C37 C4 C11 C1 -0.4(3) . . . . ?
C38 O3 C41 C20 153.46(17) . . . . ?
C38 C18 C33 C22 96.2(2) . . . . ?
C38 C18 C36 C32 -1.5(3) . . . . ?
C38 C29 C34 C1 -106.6(2) . . . . ?
C39 O1 C16 C19 -93.4(2) . . . . ?
C39 O1 C16 C30 90.7(2) . . . . ?
C41 O3 C38 C18 95.4(2) . . . . ?
C41 O3 C38 C29 -87.0(2) . . . . ?
C41 C20 C43 C27 -178.8(2) . . . . ?
C43 C20 C41 O3 -10.7(3) . . . . ?
C46 C15 C22 C5 0.1(3) . . . . ?
C46 C15 C22 C33 178.80(19) . . . . ?
C47 C8 C23 C19 -96.7(2) . . . . ?
